data_7154674
loop_
_publ_author_name
'Hamal, Sunil'
'D'huys, Thomas'
'Rowley, William F.'
'Vermeire, Kurt'
'Aquaro, Stefano'
'Frost, Brian J.'
'Schols, Dominique'
'Bell, Thomas W.'

_publ_section_title
;
 Metal complexes of pyridine-fused macrocyclic polyamines targeting the
 chemokine receptor CXCR4.
;
_journal_issue 42
_journal_name_full 'Organic &amp; biomolecular chemistry'
_journal_page_first 10517
_journal_page_last 10526
_journal_paper_doi 10.1039/c5ob01557j
_journal_volume 13
_journal_year 2015
_chemical_formula_sum 'C32 H56 Cl4 Mn2 N14 O1.5'
_chemical_formula_weight 912.59
_chemical_name_systematic
;
 ?
;
_space_group_IT_number 14
_symmetry_cell_setting monoclinic
_symmetry_space_group_name_Hall '-P 2yn'
_symmetry_space_group_name_H-M 'P 1 21/n 1'
_atom_sites_solution_hydrogens geom
_atom_sites_solution_primary direct
_atom_sites_solution_secondary difmap
_audit_creation_method SHELXL-97
_audit_update_record
;
2015-04-28 deposited with the CCDC.
2015-08-25 downloaded from the CCDC.
;
_cell_angle_alpha 90.00
_cell_angle_beta 90.728(2)
_cell_angle_gamma 90.00
_cell_formula_units_Z 4
_cell_length_a 14.5669(9)
_cell_length_b 18.4411(10)
_cell_length_c 15.6178(7)
_cell_measurement_reflns_used 1644
_cell_measurement_temperature 100(2)
_cell_measurement_theta_max 21.55
_cell_measurement_theta_min 2.57
_cell_volume 4195.1(4)
_computing_cell_refinement 'Bruker SMART'
_computing_data_collection 'Bruker SMART'
_computing_data_reduction 'Bruker SAINT'
_computing_molecular_graphics 'Bruker SHELXTL'
_computing_publication_material 'Bruker SHELXTL'
_computing_structure_refinement 'SHELXL-97 (Sheldrick, 1997)'
_computing_structure_solution 'SHELXS-97 (Sheldrick, 1990)'
_diffrn_ambient_temperature 100(2)
_diffrn_measured_fraction_theta_full 0.998
_diffrn_measured_fraction_theta_max 0.998
_diffrn_measurement_device_type 'CCD area detector'
_diffrn_measurement_method 'phi and omega scans'
_diffrn_radiation_monochromator graphite
_diffrn_radiation_source 'fine-focus sealed tube'
_diffrn_radiation_type MoK\a
_diffrn_radiation_wavelength 0.71073
_diffrn_reflns_av_R_equivalents 0.0803
_diffrn_reflns_av_sigmaI/netI 0.1172
_diffrn_reflns_limit_h_max 17
_diffrn_reflns_limit_h_min -16
_diffrn_reflns_limit_k_max 17
_diffrn_reflns_limit_k_min -22
_diffrn_reflns_limit_l_max 10
_diffrn_reflns_limit_l_min -18
_diffrn_reflns_number 20351
_diffrn_reflns_theta_full 25.50
_diffrn_reflns_theta_max 25.50
_diffrn_reflns_theta_min 1.71
_exptl_absorpt_coefficient_mu 0.904
_exptl_absorpt_correction_T_max 0.9370
_exptl_absorpt_correction_T_min 0.7657
_exptl_absorpt_correction_type multi-scan
_exptl_crystal_colour colorless
_exptl_crystal_density_diffrn 1.445
_exptl_crystal_density_meas 0
_exptl_crystal_density_method 'not measured'
_exptl_crystal_description block
_exptl_crystal_F_000 1904
_exptl_crystal_size_max 0.31
_exptl_crystal_size_mid 0.13
_exptl_crystal_size_min 0.07
_refine_diff_density_max 1.008
_refine_diff_density_min -0.767
_refine_diff_density_rms 0.103
_refine_ls_extinction_method none
_refine_ls_goodness_of_fit_ref 0.975
_refine_ls_hydrogen_treatment mixed
_refine_ls_matrix_type full
_refine_ls_number_parameters 482
_refine_ls_number_reflns 7788
_refine_ls_number_restraints 0
_refine_ls_restrained_S_all 0.975
_refine_ls_R_factor_all 0.1170
_refine_ls_R_factor_gt 0.0597
_refine_ls_shift/su_max 0.000
_refine_ls_shift/su_mean 0.000
_refine_ls_structure_factor_coef Fsqd
_refine_ls_weighting_details 'calc w=1/[\s^2^(Fo^2^)+(0.0526P)^2^+0.0000P] where P=(Fo^2^+2Fc^2^)/3'
_refine_ls_weighting_scheme calc
_refine_ls_wR_factor_gt 0.1166
_refine_ls_wR_factor_ref 0.1351
_reflns_number_gt 4688
_reflns_number_total 7788
_reflns_threshold_expression >2sigma(I)
_cod_data_source_file c5ob01557j2.cif
_cod_data_source_block bjf224
_cod_depositor_comments 'Adding full bibliography for 7154673--7154675.cif.'
_cod_original_sg_symbol_H-M p2(1)/n
_cod_original_formula_sum 'C32 H56 Cl4 Mn2 N14 O1.50'
_cod_database_code 7154674

loop_
_symmetry_equiv_pos_as_xyz
'x, y, z'
'-x+1/2, y+1/2, -z+1/2'
'-x, -y, -z'
'x-1/2, -y-1/2, z-1/2'

loop_
_atom_site_label
_atom_site_type_symbol
_atom_site_fract_x
_atom_site_fract_y
_atom_site_fract_z
_atom_site_U_iso_or_equiv
_atom_site_adp_type
_atom_site_occupancy
_atom_site_symmetry_multiplicity
_atom_site_calc_flag
_atom_site_refinement_flags
Mn47 Mn 0.66092(5) 0.21348(4) 1.09196(4) 0.01669(19) Uani 1 1 d .
Mn48 Mn 0.77136(5) 0.33143(4) 0.61513(4) 0.0187(2) Uani 1 1 d .
Cl49 Cl 0.55555(8) 0.21540(7) 1.21173(7) 0.0251(3) Uani 1 1 d .
Cl50 Cl 0.84631(8) 0.40422(7) 0.50203(8) 0.0254(3) Uani 1 1 d .
Cl51 Cl 0.88635(8) 0.27854(7) 0.91177(8) 0.0285(3) Uani 1 1 d .
Cl52 Cl 0.56674(8) 0.31457(7) 0.84557(7) 0.0236(3) Uani 1 1 d .
N1 N 0.5529(3) 0.1752(2) 0.9957(2) 0.0211(9) Uani 1 1 d .
H1A H 0.5019 0.1589 1.0241 0.025 Uiso 1 1 calc R
H1B H 0.5353 0.2131 0.9609 0.025 Uiso 1 1 calc R
N4 N 0.7443(3) 0.1571(2) 0.9882(2) 0.0201(9) Uani 1 1 d .
H4A H 0.7889 0.1894 0.9698 0.024 Uiso 1 1 calc R
N7 N 0.7624(3) 0.1327(2) 1.1711(2) 0.0197(9) Uani 1 1 d .
N10 N 0.7406(3) 0.1622(2) 1.3147(2) 0.0252(10) Uani 1 1 d .
H10A H 0.7267 0.1938 1.3547 0.030 Uiso 1 1 calc R
N18 N 0.6487(3) 0.3296(2) 1.0425(2) 0.0191(9) Uani 1 1 d .
H18A H 0.6354 0.3268 0.9842 0.023 Uiso 1 1 calc R
N21 N 0.7185(3) 0.4467(2) 1.0512(2) 0.0198(9) Uani 1 1 d .
N24 N 0.8070(3) 0.4872(2) 0.8307(2) 0.0238(10) Uani 1 1 d .
N27 N 0.8360(3) 0.3891(2) 0.7342(2) 0.0211(10) Uani 1 1 d .
H27A H 0.8655 0.3548 0.7684 0.025 Uiso 1 1 calc R
N35 N 0.6286(3) 0.4085(2) 0.4493(2) 0.0267(10) Uani 1 1 d .
H35A H 0.6477 0.4526 0.4377 0.032 Uiso 1 1 calc R
N38 N 0.6294(3) 0.3104(2) 0.5420(2) 0.0213(10) Uani 1 1 d .
N41 N 0.7042(2) 0.2404(2) 0.6921(2) 0.0201(9) Uani 1 1 d .
H41A H 0.6793 0.2603 0.7414 0.024 Uiso 1 1 calc R
N44 N 0.8697(2) 0.2417(2) 0.6018(2) 0.0188(9) Uani 1 1 d .
H44A H 0.8786 0.2331 0.5445 0.023 Uiso 1 1 calc R
H44B H 0.9251 0.2555 0.6255 0.023 Uiso 1 1 calc R
N45 N 0.7747(2) 0.2771(2) 1.1560(2) 0.0166(9) Uani 1 1 d .
N46 N 0.6721(3) 0.4141(2) 0.6545(2) 0.0195(9) Uani 1 1 d .
C2 C 0.5912(3) 0.1159(3) 0.9431(3) 0.0237(12) Uani 1 1 d .
H2A H 0.5507 0.1065 0.8930 0.028 Uiso 1 1 calc R
H2B H 0.5958 0.0709 0.9774 0.028 Uiso 1 1 calc R
C3 C 0.6852(3) 0.1388(3) 0.9139(3) 0.0258(12) Uani 1 1 d .
H3A H 0.7135 0.0990 0.8810 0.031 Uiso 1 1 calc R
H3B H 0.6795 0.1815 0.8758 0.031 Uiso 1 1 calc R
C5 C 0.7916(3) 0.0928(3) 1.0233(3) 0.0265(13) Uani 1 1 d .
H5A H 0.8403 0.0769 0.9839 0.032 Uiso 1 1 calc R
H5B H 0.7474 0.0524 1.0300 0.032 Uiso 1 1 calc R
C6 C 0.8329(3) 0.1127(3) 1.1088(3) 0.0289(13) Uani 1 1 d .
H6A H 0.8687 0.0711 1.1313 0.035 Uiso 1 1 calc R
H6B H 0.8756 0.1540 1.1014 0.035 Uiso 1 1 calc R
C8 C 0.7160(4) 0.0692(3) 1.2089(3) 0.0318(14) Uani 1 1 d .
H8A H 0.7539 0.0250 1.2026 0.038 Uiso 1 1 calc R
H8B H 0.6555 0.0609 1.1809 0.038 Uiso 1 1 calc R
C9 C 0.7044(4) 0.0884(3) 1.3044(3) 0.0306(13) Uani 1 1 d .
H9A H 0.6388 0.0865 1.3202 0.037 Uiso 1 1 calc R
H9B H 0.7391 0.0540 1.3411 0.037 Uiso 1 1 calc R
C11 C 0.8042(3) 0.1721(3) 1.2447(3) 0.0203(11) Uani 1 1 d .
H11A H 0.8643 0.1491 1.2602 0.024 Uiso 1 1 calc R
C12 C 0.8195(3) 0.2510(3) 1.2253(3) 0.0193(11) Uani 1 1 d .
C13 C 0.8745(3) 0.2946(3) 1.2760(3) 0.0309(13) Uani 1 1 d .
H13A H 0.9055 0.2751 1.3246 0.037 Uiso 1 1 calc R
C14 C 0.8841(4) 0.3667(3) 1.2554(3) 0.0317(14) Uani 1 1 d .
H14A H 0.9204 0.3979 1.2905 0.038 Uiso 1 1 calc R
C15 C 0.8403(3) 0.3933(3) 1.1829(3) 0.0263(12) Uani 1 1 d .
H15A H 0.8478 0.4425 1.1662 0.032 Uiso 1 1 calc R
C16 C 0.7853(3) 0.3470(3) 1.1350(3) 0.0172(11) Uani 1 1 d .
C17 C 0.7375(3) 0.3693(3) 1.0521(3) 0.0190(11) Uani 1 1 d .
H17A H 0.7778 0.3570 1.0028 0.023 Uiso 1 1 calc R
C19 C 0.5799(3) 0.3797(3) 1.0807(3) 0.0271(13) Uani 1 1 d .
H19A H 0.5568 0.3598 1.1352 0.032 Uiso 1 1 calc R
H19B H 0.5273 0.3870 1.0409 0.032 Uiso 1 1 calc R
C20 C 0.6307(3) 0.4515(3) 1.0964(3) 0.0250(12) Uani 1 1 d .
H20A H 0.5939 0.4927 1.0741 0.030 Uiso 1 1 calc R
H20B H 0.6417 0.4589 1.1585 0.030 Uiso 1 1 calc R
C22 C 0.7120(3) 0.4755(3) 0.9631(3) 0.0223(12) Uani 1 1 d .
H22A H 0.6847 0.5247 0.9639 0.027 Uiso 1 1 calc R
H22B H 0.6719 0.4439 0.9276 0.027 Uiso 1 1 calc R
C23 C 0.8077(3) 0.4788(3) 0.9247(3) 0.0249(12) Uani 1 1 d .
H23A H 0.8416 0.5200 0.9506 0.030 Uiso 1 1 calc R
H23B H 0.8411 0.4338 0.9399 0.030 Uiso 1 1 calc R
C25 C 0.9015(4) 0.4941(3) 0.7973(3) 0.0312(13) Uani 1 1 d .
H25A H 0.9472 0.4750 0.8391 0.037 Uiso 1 1 calc R
H25B H 0.9163 0.5454 0.7848 0.037 Uiso 1 1 calc R
C26 C 0.9006(3) 0.4493(3) 0.7162(3) 0.0267(12) Uani 1 1 d .
H26A H 0.8789 0.4784 0.6667 0.032 Uiso 1 1 calc R
H26B H 0.9627 0.4304 0.7039 0.032 Uiso 1 1 calc R
C28 C 0.7646(3) 0.4250(3) 0.7842(3) 0.0202(11) Uani 1 1 d .
H28A H 0.7392 0.3899 0.8265 0.024 Uiso 1 1 calc R
C29 C 0.6873(3) 0.4522(3) 0.7260(3) 0.0202(11) Uani 1 1 d .
C30 C 0.6312(3) 0.5094(3) 0.7488(3) 0.0253(12) Uani 1 1 d .
H30A H 0.6420 0.5352 0.8005 0.030 Uiso 1 1 calc R
C31 C 0.5592(3) 0.5282(3) 0.6948(3) 0.0282(13) Uani 1 1 d .
H31A H 0.5209 0.5682 0.7081 0.034 Uiso 1 1 calc R
C32 C 0.5435(3) 0.4880(3) 0.6210(3) 0.0239(12) Uani 1 1 d .
H32A H 0.4939 0.4997 0.5834 0.029 Uiso 1 1 calc R
C33 C 0.6010(3) 0.4312(3) 0.6034(3) 0.0178(11) Uani 1 1 d .
C34 C 0.5873(3) 0.3820(3) 0.5265(3) 0.0242(12) Uani 1 1 d .
H34A H 0.5200 0.3754 0.5159 0.029 Uiso 1 1 calc R
C36 C 0.6311(4) 0.3432(3) 0.3944(3) 0.0335(14) Uani 1 1 d .
H36A H 0.6834 0.3458 0.3546 0.040 Uiso 1 1 calc R
H36B H 0.5736 0.3389 0.3603 0.040 Uiso 1 1 calc R
C37 C 0.6420(3) 0.2783(3) 0.4550(3) 0.0290(13) Uani 1 1 d .
H37A H 0.5948 0.2409 0.4428 0.035 Uiso 1 1 calc R
H37B H 0.7036 0.2562 0.4499 0.035 Uiso 1 1 calc R
C39 C 0.5726(3) 0.2655(3) 0.5990(3) 0.0258(12) Uani 1 1 d .
H39A H 0.5221 0.2429 0.5654 0.031 Uiso 1 1 calc R
H39B H 0.5449 0.2967 0.6434 0.031 Uiso 1 1 calc R
C40 C 0.6299(3) 0.2070(3) 0.6416(3) 0.0245(12) Uani 1 1 d .
H40A H 0.5908 0.1773 0.6793 0.029 Uiso 1 1 calc R
H40B H 0.6561 0.1748 0.5975 0.029 Uiso 1 1 calc R
C42 C 0.7782(3) 0.1889(3) 0.7177(3) 0.0251(12) Uani 1 1 d .
H42A H 0.7507 0.1430 0.7377 0.030 Uiso 1 1 calc R
H42B H 0.8149 0.2098 0.7654 0.030 Uiso 1 1 calc R
C43 C 0.8395(3) 0.1740(3) 0.6429(3) 0.0243(12) Uani 1 1 d .
H43A H 0.8940 0.1464 0.6629 0.029 Uiso 1 1 calc R
H43B H 0.8060 0.1438 0.6004 0.029 Uiso 1 1 calc R
O1W O 1.0242(5) 0.4030(4) 0.9871(5) 0.041(2) Uiso 0.50 1 d P
O2W O 0.8818(2) 0.15191(19) 0.4439(2) 0.0305(9) Uani 1 1 d .

loop_
_atom_site_aniso_label
_atom_site_aniso_U_11
_atom_site_aniso_U_22
_atom_site_aniso_U_33
_atom_site_aniso_U_23
_atom_site_aniso_U_13
_atom_site_aniso_U_12
Mn47 0.0176(4) 0.0151(4) 0.0173(4) -0.0012(3) -0.0006(3) -0.0003(3)
Mn48 0.0189(4) 0.0152(5) 0.0220(4) 0.0021(3) 0.0003(3) 0.0016(3)
Cl49 0.0191(6) 0.0347(9) 0.0214(6) 0.0016(6) 0.0008(5) 0.0043(6)
Cl50 0.0229(6) 0.0243(8) 0.0292(7) 0.0082(6) 0.0038(6) 0.0035(6)
Cl51 0.0254(7) 0.0309(9) 0.0293(7) 0.0024(6) 0.0033(6) -0.0013(6)
Cl52 0.0231(6) 0.0264(8) 0.0213(6) -0.0014(5) -0.0012(5) -0.0023(6)
N1 0.023(2) 0.020(3) 0.021(2) -0.0006(19) -0.0020(18) 0.0002(19)
N4 0.022(2) 0.016(2) 0.023(2) -0.0003(18) 0.0023(18) -0.0042(19)
N7 0.019(2) 0.015(2) 0.025(2) -0.0010(18) 0.0002(19) 0.0029(18)
N10 0.036(2) 0.023(3) 0.017(2) -0.0053(19) 0.0061(19) -0.004(2)
N18 0.027(2) 0.013(2) 0.017(2) -0.0029(18) -0.0061(18) -0.0019(19)
N21 0.030(2) 0.013(2) 0.017(2) 0.0025(18) 0.0004(18) 0.0015(19)
N24 0.031(2) 0.019(3) 0.021(2) 0.0033(19) -0.0005(19) -0.009(2)
N27 0.026(2) 0.016(3) 0.022(2) 0.0030(18) -0.0021(19) 0.0012(19)
N35 0.037(3) 0.019(3) 0.024(2) 0.0066(19) 0.005(2) 0.003(2)
N38 0.022(2) 0.019(3) 0.023(2) -0.0018(19) 0.0011(19) 0.0056(19)
N41 0.021(2) 0.019(3) 0.020(2) -0.0038(18) 0.0058(18) 0.0022(19)
N44 0.017(2) 0.021(3) 0.018(2) 0.0011(18) -0.0033(17) -0.0031(18)
N45 0.0136(19) 0.018(3) 0.018(2) -0.0008(18) 0.0018(17) 0.0030(18)
N46 0.018(2) 0.019(3) 0.022(2) 0.0007(18) -0.0003(18) -0.0025(18)
C2 0.023(3) 0.026(3) 0.022(3) -0.003(2) -0.003(2) 0.001(2)
C3 0.035(3) 0.021(3) 0.021(3) -0.004(2) 0.005(2) -0.003(2)
C5 0.022(3) 0.023(3) 0.035(3) -0.004(2) 0.002(2) 0.004(2)
C6 0.022(3) 0.025(3) 0.039(3) -0.009(3) -0.003(3) 0.011(2)
C8 0.040(3) 0.022(3) 0.033(3) 0.006(3) -0.008(3) -0.004(3)
C9 0.030(3) 0.028(4) 0.034(3) 0.011(3) 0.000(3) 0.000(3)
C11 0.019(3) 0.019(3) 0.022(3) 0.001(2) -0.006(2) 0.004(2)
C12 0.014(2) 0.019(3) 0.025(3) -0.002(2) -0.001(2) 0.001(2)
C13 0.031(3) 0.031(4) 0.030(3) 0.003(3) -0.017(3) 0.002(3)
C14 0.033(3) 0.022(3) 0.040(3) -0.005(3) -0.020(3) 0.001(3)
C15 0.025(3) 0.018(3) 0.037(3) 0.002(2) -0.002(2) -0.003(2)
C16 0.019(2) 0.010(3) 0.023(3) 0.000(2) 0.001(2) 0.001(2)
C17 0.022(3) 0.017(3) 0.018(2) 0.001(2) 0.004(2) -0.005(2)
C19 0.024(3) 0.022(3) 0.035(3) -0.003(2) -0.004(2) 0.002(2)
C20 0.030(3) 0.018(3) 0.027(3) -0.005(2) -0.001(2) 0.002(2)
C22 0.036(3) 0.012(3) 0.019(3) 0.003(2) -0.004(2) -0.004(2)
C23 0.034(3) 0.022(3) 0.018(3) 0.000(2) -0.004(2) -0.006(2)
C25 0.037(3) 0.030(4) 0.026(3) -0.002(3) 0.003(3) -0.014(3)
C26 0.025(3) 0.021(3) 0.034(3) -0.005(2) 0.001(2) -0.005(2)
C28 0.027(3) 0.013(3) 0.020(3) 0.001(2) 0.000(2) 0.000(2)
C29 0.028(3) 0.009(3) 0.024(3) -0.001(2) 0.003(2) -0.008(2)
C30 0.032(3) 0.015(3) 0.029(3) -0.003(2) 0.005(2) -0.004(2)
C31 0.023(3) 0.016(3) 0.045(3) 0.001(3) 0.014(3) 0.005(2)
C32 0.021(3) 0.024(3) 0.026(3) 0.006(2) 0.002(2) 0.002(2)
C33 0.018(2) 0.011(3) 0.025(3) 0.003(2) 0.005(2) -0.001(2)
C34 0.020(3) 0.028(3) 0.024(3) 0.001(2) 0.000(2) 0.004(2)
C36 0.041(3) 0.037(4) 0.022(3) -0.003(3) 0.000(3) 0.008(3)
C37 0.025(3) 0.035(4) 0.027(3) -0.009(3) -0.003(2) 0.004(3)
C39 0.024(3) 0.021(3) 0.032(3) -0.001(2) 0.003(2) -0.001(2)
C40 0.024(3) 0.010(3) 0.040(3) 0.005(2) 0.003(2) -0.003(2)
C42 0.027(3) 0.020(3) 0.028(3) 0.000(2) 0.003(2) 0.004(2)
C43 0.024(3) 0.017(3) 0.032(3) 0.009(2) 0.002(2) 0.003(2)
O2W 0.034(2) 0.035(2) 0.0224(18) 0.0023(16) -0.0032(17) -0.0027(18)

loop_
_atom_type_symbol
_atom_type_description
_atom_type_scat_dispersion_real
_atom_type_scat_dispersion_imag
_atom_type_scat_source
C C 0.0033 0.0016 'International Tables Vol C Tables 4.2.6.8 and 6.1.1.4'
H H 0.0000 0.0000 'International Tables Vol C Tables 4.2.6.8 and 6.1.1.4'
N N 0.0061 0.0033 'International Tables Vol C Tables 4.2.6.8 and 6.1.1.4'
Cl Cl 0.1484 0.1585 'International Tables Vol C Tables 4.2.6.8 and 6.1.1.4'
Mn Mn 0.3368 0.7283 'International Tables Vol C Tables 4.2.6.8 and 6.1.1.4'
O O 0.0106 0.0060 'International Tables Vol C Tables 4.2.6.8 and 6.1.1.4'

loop_
_geom_angle_atom_site_label_1
_geom_angle_atom_site_label_2
_geom_angle_atom_site_label_3
_geom_angle
N45 Mn47 N1 162.43(14)
N45 Mn47 N18 73.49(14)
N1 Mn47 N18 90.99(14)
N45 Mn47 N4 99.02(13)
N1 Mn47 N4 76.11(13)
N18 Mn47 N4 103.12(14)
N45 Mn47 N7 69.72(14)
N1 Mn47 N7 123.92(14)
N18 Mn47 N7 142.45(13)
N4 Mn47 N7 75.88(13)
N45 Mn47 Cl49 96.82(9)
N1 Mn47 Cl49 94.28(10)
N18 Mn47 Cl49 101.47(10)
N4 Mn47 Cl49 153.68(11)
N7 Mn47 Cl49 90.21(9)
N46 Mn48 N44 168.86(14)
N46 Mn48 N41 94.27(14)
N44 Mn48 N41 77.40(14)
N46 Mn48 N27 73.75(14)
N44 Mn48 N27 99.34(14)
N41 Mn48 N27 94.97(13)
N46 Mn48 N38 71.13(14)
N44 Mn48 N38 113.20(14)
N41 Mn48 N38 76.01(13)
N27 Mn48 N38 142.82(13)
N46 Mn48 Cl50 96.95(10)
N44 Mn48 Cl50 92.66(10)
N41 Mn48 Cl50 164.59(11)
N27 Mn48 Cl50 98.29(10)
N38 Mn48 Cl50 97.68(10)
C2 N1 Mn47 109.4(3)
C2 N1 H1A 109.8
Mn47 N1 H1A 109.8
C2 N1 H1B 109.8
Mn47 N1 H1B 109.8
H1A N1 H1B 108.2
C5 N4 C3 112.0(4)
C5 N4 Mn47 110.6(3)
C3 N4 Mn47 110.6(3)
C5 N4 H4A 107.8
C3 N4 H4A 107.8
Mn47 N4 H4A 107.8
C6 N7 C8 113.1(4)
C6 N7 C11 110.6(4)
C8 N7 C11 105.2(4)
C6 N7 Mn47 104.1(3)
C8 N7 Mn47 114.3(3)
C11 N7 Mn47 109.6(3)
C11 N10 C9 105.4(4)
C11 N10 H10A 127.3
C9 N10 H10A 127.3
C17 N18 C19 104.0(4)
C17 N18 Mn47 111.2(3)
C19 N18 Mn47 119.7(3)
C17 N18 H18A 107.1
C19 N18 H18A 107.1
Mn47 N18 H18A 107.1
C17 N21 C20 102.8(4)
C17 N21 C22 111.8(4)
C20 N21 C22 112.3(4)
C23 N24 C25 111.3(4)
C23 N24 C28 113.7(4)
C25 N24 C28 106.0(4)
C28 N27 C26 102.7(4)
C28 N27 Mn48 110.5(3)
C26 N27 Mn48 116.2(3)
C28 N27 H27A 109.1
C26 N27 H27A 109.1
Mn48 N27 H27A 109.1
C34 N35 C36 102.9(4)
C34 N35 H35A 128.5
C36 N35 H35A 128.5
C34 N38 C39 111.4(4)
C34 N38 C37 105.1(4)
C39 N38 C37 113.7(4)
C34 N38 Mn48 106.8(3)
C39 N38 Mn48 107.0(3)
C37 N38 Mn48 112.6(3)
C40 N41 C42 113.8(4)
C40 N41 Mn48 110.0(3)
C42 N41 Mn48 107.2(3)
C40 N41 H41A 108.6
C42 N41 H41A 108.6
Mn48 N41 H41A 108.6
C43 N44 Mn48 113.4(3)
C43 N44 H44A 108.9
Mn48 N44 H44A 108.9
C43 N44 H44B 108.9
Mn48 N44 H44B 108.9
H44A N44 H44B 107.7
C16 N45 C12 119.0(4)
C16 N45 Mn47 118.6(3)
C12 N45 Mn47 121.1(3)
C29 N46 C33 119.6(4)
C29 N46 Mn48 119.8(3)
C33 N46 Mn48 120.3(3)
N1 C2 C3 108.2(4)
N1 C2 H2A 110.1
C3 C2 H2A 110.1
N1 C2 H2B 110.1
C3 C2 H2B 110.1
H2A C2 H2B 108.4
N4 C3 C2 110.4(4)
N4 C3 H3A 109.6
C2 C3 H3A 109.6
N4 C3 H3B 109.6
C2 C3 H3B 109.6
H3A C3 H3B 108.1
N4 C5 C6 108.2(4)
N4 C5 H5A 110.0
C6 C5 H5A 110.0
N4 C5 H5B 110.0
C6 C5 H5B 110.0
H5A C5 H5B 108.4
N7 C6 C5 112.0(4)
N7 C6 H6A 109.2
C5 C6 H6A 109.2
N7 C6 H6B 109.2
C5 C6 H6B 109.2
H6A C6 H6B 107.9
N7 C8 C9 105.1(4)
N7 C8 H8A 110.7
C9 C8 H8A 110.7
N7 C8 H8B 110.7
C9 C8 H8B 110.7
H8A C8 H8B 108.8
N10 C9 C8 105.9(4)
N10 C9 H9A 110.5
C8 C9 H9A 110.5
N10 C9 H9B 110.5
C8 C9 H9B 110.5
H9A C9 H9B 108.7
N10 C11 N7 105.2(4)
N10 C11 C12 111.7(4)
N7 C11 C12 112.2(4)
N10 C11 H11A 109.2
N7 C11 H11A 109.2
C12 C11 H11A 109.2
N45 C12 C13 121.7(5)
N45 C12 C11 115.9(4)
C13 C12 C11 122.4(4)
C14 C13 C12 119.3(5)
C14 C13 H13A 120.3
C12 C13 H13A 120.3
C13 C14 C15 119.2(5)
C13 C14 H14A 120.4
C15 C14 H14A 120.4
C14 C15 C16 118.8(5)
C14 C15 H15A 120.6
C16 C15 H15A 120.6
N45 C16 C15 122.0(4)
N45 C16 C17 114.6(4)
C15 C16 C17 123.3(4)
N21 C17 N18 108.3(4)
N21 C17 C16 111.0(4)
N18 C17 C16 109.9(4)
N21 C17 H17A 109.2
N18 C17 H17A 109.2
C16 C17 H17A 109.2
N18 C19 C20 105.8(4)
N18 C19 H19A 110.6
C20 C19 H19A 110.6
N18 C19 H19B 110.6
C20 C19 H19B 110.6
H19A C19 H19B 108.7
N21 C20 C19 107.0(4)
N21 C20 H20A 110.3
C19 C20 H20A 110.3
N21 C20 H20B 110.3
C19 C20 H20B 110.3
H20A C20 H20B 108.6
N21 C22 C23 109.4(4)
N21 C22 H22A 109.8
C23 C22 H22A 109.8
N21 C22 H22B 109.8
C23 C22 H22B 109.8
H22A C22 H22B 108.2
N24 C23 C22 113.6(4)
N24 C23 H23A 108.8
C22 C23 H23A 108.8
N24 C23 H23B 108.8
C22 C23 H23B 108.8
H23A C23 H23B 107.7
N24 C25 C26 104.4(4)
N24 C25 H25A 110.9
C26 C25 H25A 110.9
N24 C25 H25B 110.9
C26 C25 H25B 110.9
H25A C25 H25B 108.9
N27 C26 C25 104.4(4)
N27 C26 H26A 110.9
C25 C26 H26A 110.9
N27 C26 H26B 110.9
C25 C26 H26B 110.9
H26A C26 H26B 108.9
N27 C28 N24 108.4(4)
N27 C28 C29 110.8(4)
N24 C28 C29 109.7(4)
N27 C28 H28A 109.3
N24 C28 H28A 109.3
C29 C28 H28A 109.3
N46 C29 C30 121.5(5)
N46 C29 C28 116.1(4)
C30 C29 C28 122.2(4)
C31 C30 C29 118.8(5)
C31 C30 H30A 120.6
C29 C30 H30A 120.6
C30 C31 C32 119.3(5)
C30 C31 H31A 120.4
C32 C31 H31A 120.4
C33 C32 C31 118.7(5)
C33 C32 H32A 120.7
C31 C32 H32A 120.7
N46 C33 C32 122.1(4)
N46 C33 C34 115.1(4)
C32 C33 C34 122.8(4)
N35 C34 N38 105.3(4)
N35 C34 C33 114.1(4)
N38 C34 C33 110.8(4)
N35 C34 H34A 108.8
N38 C34 H34A 108.8
C33 C34 H34A 108.8
N35 C36 C37 106.2(4)
N35 C36 H36A 110.5
C37 C36 H36A 110.5
N35 C36 H36B 110.5
C37 C36 H36B 110.5
H36A C36 H36B 108.7
N38 C37 C36 103.8(4)
N38 C37 H37A 111.0
C36 C37 H37A 111.0
N38 C37 H37B 111.0
C36 C37 H37B 111.0
H37A C37 H37B 109.0
N38 C39 C40 110.7(4)
N38 C39 H39A 109.5
C40 C39 H39A 109.5
N38 C39 H39B 109.5
C40 C39 H39B 109.5
H39A C39 H39B 108.1
N41 C40 C39 109.6(4)
N41 C40 H40A 109.7
C39 C40 H40A 109.7
N41 C40 H40B 109.7
C39 C40 H40B 109.7
H40A C40 H40B 108.2
N41 C42 C43 110.1(4)
N41 C42 H42A 109.6
C43 C42 H42A 109.6
N41 C42 H42B 109.6
C43 C42 H42B 109.6
H42A C42 H42B 108.1
N44 C43 C42 111.5(4)
N44 C43 H43A 109.3
C42 C43 H43A 109.3
N44 C43 H43B 109.3
C42 C43 H43B 109.3
H43A C43 H43B 108.0

loop_
_geom_bond_atom_site_label_1
_geom_bond_atom_site_label_2
_geom_bond_distance
Mn47 N45 2.255(4)
Mn47 N1 2.275(4)
Mn47 N18 2.282(4)
Mn47 N4 2.288(4)
Mn47 N7 2.425(4)
Mn47 Cl49 2.4349(13)
Mn48 N46 2.195(4)
Mn48 N44 2.200(4)
Mn48 N41 2.291(4)
Mn48 N27 2.330(4)
Mn48 N38 2.381(4)
Mn48 Cl50 2.4826(14)
N1 C2 1.480(6)
N1 H1A 0.9200
N1 H1B 0.9200
N4 C5 1.473(6)
N4 C3 1.475(6)
N4 H4A 0.9300
N7 C6 1.470(6)
N7 C8 1.480(6)
N7 C11 1.484(6)
N10 C11 1.454(6)
N10 C9 1.468(6)
N10 H10A 0.8800
N18 C17 1.493(6)
N18 C19 1.493(6)
N18 H18A 0.9300
N21 C17 1.455(6)
N21 C20 1.471(6)
N21 C22 1.478(5)
N24 C23 1.476(5)
N24 C25 1.484(6)
N24 C28 1.487(6)
N27 C28 1.466(6)
N27 C26 1.485(6)
N27 H27A 0.9300
N35 C34 1.439(6)
N35 C36 1.479(6)
N35 H35A 0.8800
N38 C34 1.476(6)
N38 C39 1.478(6)
N38 C37 1.494(6)
N41 C40 1.467(6)
N41 C42 1.487(6)
N41 H41A 0.9300
N44 C43 1.474(6)
N44 H44A 0.9200
N44 H44B 0.9200
N45 C16 1.340(6)
N45 C12 1.345(6)
N46 C29 1.335(6)
N46 C33 1.337(6)
C2 C3 1.509(6)
C2 H2A 0.9900
C2 H2B 0.9900
C3 H3A 0.9900
C3 H3B 0.9900
C5 C6 1.504(6)
C5 H5A 0.9900
C5 H5B 0.9900
C6 H6A 0.9900
C6 H6B 0.9900
C8 C9 1.543(6)
C8 H8A 0.9900
C8 H8B 0.9900
C9 H9A 0.9900
C9 H9B 0.9900
C11 C12 1.503(7)
C11 H11A 1.0000
C12 C13 1.379(6)
C13 C14 1.376(7)
C13 H13A 0.9500
C14 C15 1.382(6)
C14 H14A 0.9500
C15 C16 1.383(6)
C15 H15A 0.9500
C16 C17 1.519(6)
C17 H17A 1.0000
C19 C20 1.536(7)
C19 H19A 0.9900
C19 H19B 0.9900
C20 H20A 0.9900
C20 H20B 0.9900
C22 C23 1.525(6)
C22 H22A 0.9900
C22 H22B 0.9900
C23 H23A 0.9900
C23 H23B 0.9900
C25 C26 1.513(6)
C25 H25A 0.9900
C25 H25B 0.9900
C26 H26A 0.9900
C26 H26B 0.9900
C28 C29 1.523(6)
C28 H28A 1.0000
C29 C30 1.383(6)
C30 C31 1.381(7)
C30 H30A 0.9500
C31 C32 1.386(7)
C31 H31A 0.9500
C32 C33 1.372(6)
C32 H32A 0.9500
C33 C34 1.517(6)
C34 H34A 1.0000
C36 C37 1.534(7)
C36 H36A 0.9900
C36 H36B 0.9900
C37 H37A 0.9900
C37 H37B 0.9900
C39 C40 1.513(6)
C39 H39A 0.9900
C39 H39B 0.9900
C40 H40A 0.9900
C40 H40B 0.9900
C42 C43 1.505(6)
C42 H42A 0.9900
C42 H42B 0.9900
C43 H43A 0.9900
C43 H43B 0.9900

loop_
_geom_torsion_atom_site_label_1
_geom_torsion_atom_site_label_2
_geom_torsion_atom_site_label_3
_geom_torsion_atom_site_label_4
_geom_torsion
N45 Mn47 N1 C2 96.5(5)
N18 Mn47 N1 C2 124.0(3)
N4 Mn47 N1 C2 20.8(3)
N7 Mn47 N1 C2 -41.3(3)
Cl49 Mn47 N1 C2 -134.4(3)
N45 Mn47 N4 C5 81.3(3)
N1 Mn47 N4 C5 -115.9(3)
N18 Mn47 N4 C5 156.4(3)
N7 Mn47 N4 C5 15.0(3)
Cl49 Mn47 N4 C5 -45.0(4)
N45 Mn47 N4 C3 -154.0(3)
N1 Mn47 N4 C3 8.8(3)
N18 Mn47 N4 C3 -79.0(3)
N7 Mn47 N4 C3 139.7(3)
Cl49 Mn47 N4 C3 79.7(4)
N45 Mn47 N7 C6 -89.5(3)
N1 Mn47 N7 C6 78.0(3)
N18 Mn47 N7 C6 -77.4(3)
N4 Mn47 N7 C6 15.8(3)
Cl49 Mn47 N7 C6 173.3(3)
N45 Mn47 N7 C8 146.7(3)
N1 Mn47 N7 C8 -45.8(4)
N18 Mn47 N7 C8 158.8(3)
N4 Mn47 N7 C8 -108.0(3)
Cl49 Mn47 N7 C8 49.5(3)
N45 Mn47 N7 C11 28.8(3)
N1 Mn47 N7 C11 -163.7(3)
N18 Mn47 N7 C11 40.9(4)
N4 Mn47 N7 C11 134.2(3)
Cl49 Mn47 N7 C11 -68.4(3)
N45 Mn47 N18 C17 22.1(3)
N1 Mn47 N18 C17 -149.6(3)
N4 Mn47 N18 C17 -73.6(3)
N7 Mn47 N18 C17 10.2(4)
Cl49 Mn47 N18 C17 115.9(3)
N45 Mn47 N18 C19 -99.3(3)
N1 Mn47 N18 C19 89.0(3)
N4 Mn47 N18 C19 165.0(3)
N7 Mn47 N18 C19 -111.2(3)
Cl49 Mn47 N18 C19 -5.5(3)
N46 Mn48 N27 C28 21.1(3)
N44 Mn48 N27 C28 -150.0(3)
N41 Mn48 N27 C28 -71.9(3)
N38 Mn48 N27 C28 1.4(4)
Cl50 Mn48 N27 C28 115.9(3)
N46 Mn48 N27 C26 -95.3(3)
N44 Mn48 N27 C26 93.7(3)
N41 Mn48 N27 C26 171.7(3)
N38 Mn48 N27 C26 -115.0(3)
Cl50 Mn48 N27 C26 -0.4(3)
N46 Mn48 N38 C34 33.3(3)
N44 Mn48 N38 C34 -157.7(3)
N41 Mn48 N38 C34 132.9(3)
N27 Mn48 N38 C34 53.3(4)
Cl50 Mn48 N38 C34 -61.4(3)
N46 Mn48 N38 C39 -86.1(3)
N44 Mn48 N38 C39 82.9(3)
N41 Mn48 N38 C39 13.5(3)
N27 Mn48 N38 C39 -66.1(4)
Cl50 Mn48 N38 C39 179.2(3)
N46 Mn48 N38 C37 148.3(3)
N44 Mn48 N38 C37 -42.7(3)
N41 Mn48 N38 C37 -112.2(3)
N27 Mn48 N38 C37 168.3(3)
Cl50 Mn48 N38 C37 53.5(3)
N46 Mn48 N41 C40 85.9(3)
N44 Mn48 N41 C40 -101.6(3)
N27 Mn48 N41 C40 159.9(3)
N38 Mn48 N41 C40 16.5(3)
Cl50 Mn48 N41 C40 -50.8(5)
N46 Mn48 N41 C42 -149.9(3)
N44 Mn48 N41 C42 22.6(3)
N27 Mn48 N41 C42 -75.9(3)
N38 Mn48 N41 C42 140.8(3)
Cl50 Mn48 N41 C42 73.4(5)
N46 Mn48 N44 C43 45.2(9)
N41 Mn48 N44 C43 2.9(3)
N27 Mn48 N44 C43 96.0(3)
N38 Mn48 N44 C43 -65.7(3)
Cl50 Mn48 N44 C43 -165.2(3)
N1 Mn47 N45 C16 26.0(6)
N18 Mn47 N45 C16 -2.8(3)
N4 Mn47 N45 C16 98.3(3)
N7 Mn47 N45 C16 169.5(3)
Cl49 Mn47 N45 C16 -102.8(3)
N1 Mn47 N45 C12 -167.0(4)
N18 Mn47 N45 C12 164.2(4)
N4 Mn47 N45 C12 -94.7(3)
N7 Mn47 N45 C12 -23.5(3)
Cl49 Mn47 N45 C12 64.2(3)
N44 Mn48 N46 C29 47.3(9)
N41 Mn48 N46 C29 88.5(3)
N27 Mn48 N46 C29 -5.5(3)
N38 Mn48 N46 C29 162.1(4)
Cl50 Mn48 N46 C29 -102.1(3)
N44 Mn48 N46 C33 -138.9(7)
N41 Mn48 N46 C33 -97.7(3)
N27 Mn48 N46 C33 168.3(4)
N38 Mn48 N46 C33 -24.1(3)
Cl50 Mn48 N46 C33 71.7(3)
Mn47 N1 C2 C3 -46.8(4)
C5 N4 C3 C2 86.9(5)
Mn47 N4 C3 C2 -36.9(5)
N1 C2 C3 N4 56.4(5)
C3 N4 C5 C6 -167.7(4)
Mn47 N4 C5 C6 -43.9(4)
C8 N7 C6 C5 78.8(5)
C11 N7 C6 C5 -163.4(4)
Mn47 N7 C6 C5 -45.7(5)
N4 C5 C6 N7 63.0(5)
C6 N7 C8 C9 140.0(4)
C11 N7 C8 C9 19.2(5)
Mn47 N7 C8 C9 -101.2(4)
C11 N10 C9 C8 -23.6(5)
N7 C8 C9 N10 2.5(5)
C9 N10 C11 N7 36.2(5)
C9 N10 C11 C12 158.1(4)
C6 N7 C11 N10 -156.9(4)
C8 N7 C11 N10 -34.5(5)
Mn47 N7 C11 N10 88.8(3)
C6 N7 C11 C12 81.4(5)
C8 N7 C11 C12 -156.2(4)
Mn47 N7 C11 C12 -32.8(4)
C16 N45 C12 C13 1.2(7)
Mn47 N45 C12 C13 -165.7(4)
C16 N45 C12 C11 -180.0(4)
Mn47 N45 C12 C11 13.1(5)
N10 C11 C12 N45 -102.5(4)
N7 C11 C12 N45 15.4(6)
N10 C11 C12 C13 76.4(6)
N7 C11 C12 C13 -165.8(4)
N45 C12 C13 C14 0.0(8)
C11 C12 C13 C14 -178.8(5)
C12 C13 C14 C15 -1.8(8)
C13 C14 C15 C16 2.4(8)
C12 N45 C16 C15 -0.6(6)
Mn47 N45 C16 C15 166.7(3)
C12 N45 C16 C17 175.6(4)
Mn47 N45 C16 C17 -17.2(5)
C14 C15 C16 N45 -1.2(7)
C14 C15 C16 C17 -177.0(4)
C20 N21 C17 N18 35.9(4)
C22 N21 C17 N18 -84.9(4)
C20 N21 C17 C16 -84.9(4)
C22 N21 C17 C16 154.4(4)
C19 N18 C17 N21 -28.5(4)
Mn47 N18 C17 N21 -158.7(3)
C19 N18 C17 C16 92.9(4)
Mn47 N18 C17 C16 -37.2(4)
N45 C16 C17 N21 156.0(4)
C15 C16 C17 N21 -28.0(6)
N45 C16 C17 N18 36.1(5)
C15 C16 C17 N18 -147.8(4)
C17 N18 C19 C20 9.5(5)
Mn47 N18 C19 C20 134.4(3)
C17 N21 C20 C19 -28.7(5)
C22 N21 C20 C19 91.7(5)
N18 C19 C20 N21 11.9(5)
C17 N21 C22 C23 -72.9(5)
C20 N21 C22 C23 172.1(4)
C25 N24 C23 C22 176.9(4)
C28 N24 C23 C22 -63.4(5)
N21 C22 C23 N24 164.0(4)
C23 N24 C25 C26 139.4(4)
C28 N24 C25 C26 15.3(5)
C28 N27 C26 C25 37.6(5)
Mn48 N27 C26 C25 158.2(3)
N24 C25 C26 N27 -33.0(5)
C26 N27 C28 N24 -28.5(5)
Mn48 N27 C28 N24 -153.0(3)
C26 N27 C28 C29 91.9(4)
Mn48 N27 C28 C29 -32.6(4)
C23 N24 C28 N27 -114.5(4)
C25 N24 C28 N27 8.2(5)
C23 N24 C28 C29 124.4(4)
C25 N24 C28 C29 -112.9(4)
C33 N46 C29 C30 -0.1(7)
Mn48 N46 C29 C30 173.7(3)
C33 N46 C29 C28 175.0(4)
Mn48 N46 C29 C28 -11.2(5)
N27 C28 C29 N46 29.9(6)
N24 C28 C29 N46 149.6(4)
N27 C28 C29 C30 -155.0(4)
N24 C28 C29 C30 -35.4(6)
N46 C29 C30 C31 -1.5(7)
C28 C29 C30 C31 -176.3(4)
C29 C30 C31 C32 2.0(7)
C30 C31 C32 C33 -0.8(7)
C29 N46 C33 C32 1.3(7)
Mn48 N46 C33 C32 -172.5(3)
C29 N46 C33 C34 -176.9(4)
Mn48 N46 C33 C34 9.3(5)
C31 C32 C33 N46 -0.8(7)
C31 C32 C33 C34 177.3(4)
C36 N35 C34 N38 41.4(5)
C36 N35 C34 C33 163.1(4)
C39 N38 C34 N35 -159.7(4)
C37 N38 C34 N35 -36.1(5)
Mn48 N38 C34 N35 83.8(3)
C39 N38 C34 C33 76.5(5)
C37 N38 C34 C33 -159.9(4)
Mn48 N38 C34 C33 -40.0(4)
N46 C33 C34 N35 -95.4(5)
C32 C33 C34 N35 86.4(6)
N46 C33 C34 N38 23.2(6)
C32 C33 C34 N38 -155.0(4)
C34 N35 C36 C37 -30.8(5)
C34 N38 C37 C36 15.7(5)
C39 N38 C37 C36 137.8(4)
Mn48 N38 C37 C36 -100.3(4)
N35 C36 C37 N38 9.0(5)
C34 N38 C39 C40 -158.0(4)
C37 N38 C39 C40 83.4(5)
Mn48 N38 C39 C40 -41.7(4)
C42 N41 C40 C39 -164.8(4)
Mn48 N41 C40 C39 -44.5(4)
N38 C39 C40 N41 59.7(5)
C40 N41 C42 C43 77.1(5)
Mn48 N41 C42 C43 -44.8(4)
Mn48 N44 C43 C42 -28.4(5)
N41 C42 C43 N44 49.7(5)
